data_4308555
loop_
_publ_author_name
'Rodney P. Feazell'
'Cody E. Carson'
'Kevin K. Klausmeyer'

_publ_section_title
;
Anion-Dependent Silver(I) Coordination Polymers of the Tridentate
Pyridylphosphonite: PPh(3-OCH2C5H4N)2
;
_journal_name_full 'Inorganic Chemistry'
_journal_page_first 996
_journal_page_last 1005
_journal_paper_doi 10.1021/ic0486365
_journal_volume 44
_journal_year 2005
_chemical_formula_sum 'C42 H39 Ag2 F6 N4 O8.5 P2'
_chemical_formula_weight 1127.45
_chemical_name_systematic
; 
 ? 
;
_space_group_IT_number 14
_symmetry_cell_setting monoclinic
_symmetry_space_group_name_Hall '-P 2yn'
_symmetry_space_group_name_H-M 'P 1 21/n 1'
_atom_sites_solution_hydrogens geom
_atom_sites_solution_primary direct
_atom_sites_solution_secondary difmap
_audit_creation_method SHELXL-97
_cell_angle_alpha 90.00
_cell_angle_beta 95.636(10)
_cell_angle_gamma 90.00
_cell_formula_units_Z 4
_cell_length_a 9.3430(13)
_cell_length_b 31.912(5)
_cell_length_c 15.157(3)
_cell_measurement_reflns_used 4287
_cell_measurement_temperature 100(2)
_cell_measurement_theta_max 23.91
_cell_measurement_theta_min 2.34
_cell_volume 4497.3(13)
_computing_cell_refinement 'Bruker SMART'
_computing_data_collection 'Bruker SMART'
_computing_data_reduction 'Bruker SAINT'
_computing_molecular_graphics 'Bruker SHELXTL'
_computing_publication_material 'Bruker SHELXTL'
_computing_structure_refinement 'SHELXL-97 (Sheldrick, 1997)'
_computing_structure_solution 'SHELXS-97 (Sheldrick, 1990)'
_diffrn_ambient_temperature 100(2)
_diffrn_measured_fraction_theta_full 0.998
_diffrn_measured_fraction_theta_max 0.998
_diffrn_measurement_device_type 'CCD area detector'
_diffrn_measurement_method 'phi and omega scans'
_diffrn_radiation_monochromator graphite
_diffrn_radiation_source 'fine-focus sealed tube'
_diffrn_radiation_type MoK\a
_diffrn_radiation_wavelength 0.71073
_diffrn_reflns_av_R_equivalents 0.0809
_diffrn_reflns_av_sigmaI/netI 0.0691
_diffrn_reflns_limit_h_max 11
_diffrn_reflns_limit_h_min -10
_diffrn_reflns_limit_k_max 39
_diffrn_reflns_limit_k_min -39
_diffrn_reflns_limit_l_max 18
_diffrn_reflns_limit_l_min -18
_diffrn_reflns_number 38630
_diffrn_reflns_theta_full 26.00
_diffrn_reflns_theta_max 26.00
_diffrn_reflns_theta_min 2.28
_exptl_absorpt_coefficient_mu 1.024
_exptl_absorpt_correction_T_max 0.9346
_exptl_absorpt_correction_T_min 0.9037
_exptl_absorpt_correction_type multi-scan
_exptl_absorpt_process_details SADABS
_exptl_crystal_colour colorless
_exptl_crystal_density_diffrn 1.665
_exptl_crystal_density_method 'not measured'
_exptl_crystal_description block
_exptl_crystal_F_000 2260
_exptl_crystal_size_max 0.10
_exptl_crystal_size_mid 0.09
_exptl_crystal_size_min 0.07
_refine_diff_density_max 1.060
_refine_diff_density_min -0.939
_refine_diff_density_rms 0.114
_refine_ls_extinction_method none
_refine_ls_goodness_of_fit_ref 1.027
_refine_ls_hydrogen_treatment mixed
_refine_ls_matrix_type full
_refine_ls_number_parameters 601
_refine_ls_number_reflns 8838
_refine_ls_number_restraints 6
_refine_ls_restrained_S_all 1.030
_refine_ls_R_factor_all 0.0797
_refine_ls_R_factor_gt 0.0497
_refine_ls_shift/su_max 0.009
_refine_ls_shift/su_mean 0.000
_refine_ls_structure_factor_coef Fsqd
_refine_ls_weighting_details 'calc w=1/[\s^2^(Fo^2^)+(0.0428P)^2^+13.9614P] where P=(Fo^2^+2Fc^2^)/3'
_refine_ls_weighting_scheme calc
_refine_ls_wR_factor_gt 0.1073
_refine_ls_wR_factor_ref 0.1204
_reflns_number_gt 6393
_reflns_number_total 8838
_reflns_threshold_expression >2sigma(I)
_cod_data_source_file ic0486365si20040928_045440_1.cif
_cod_data_source_block kk31u
_cod_depositor_comments
;
The following automatic conversions were performed:
'_symmetry_cell_setting' value 'Monoclinic' changed to 'monoclinic'
according to '/home/saulius/struct/CIF-dictionaries/cif_core.dic'
dictionary named 'cif_core.dic' version 2.4.1 from 2010-06-29.

Automatic conversion script
Id: cif_fix_enum 1527 2010-12-29 10:47:43Z saulius 
;
_cod_original_cell_volume 4497.2(12)
_cod_original_formula_sum 'C42 H39 Ag2 F6 N4 O8.50 P2'
_cod_database_code 4308555

loop_
_symmetry_equiv_pos_as_xyz
'x, y, z'
'-x+1/2, y+1/2, -z+1/2'
'-x, -y, -z'
'x-1/2, -y-1/2, z-1/2'

loop_
_atom_site_label
_atom_site_type_symbol
_atom_site_fract_x
_atom_site_fract_y
_atom_site_fract_z
_atom_site_U_iso_or_equiv
_atom_site_adp_type
_atom_site_occupancy
_atom_site_symmetry_multiplicity
_atom_site_calc_flag
_atom_site_refinement_flags
_atom_site_disorder_assembly
_atom_site_disorder_group
C21 C 1.4611(6) 0.74674(16) 0.3188(4) 0.0303(12) Uani 1 1 d . . .
H21A H 1.4959 0.7304 0.2696 0.036 Uiso 1 1 calc R . .
H21B H 1.4396 0.7270 0.3661 0.036 Uiso 1 1 calc R . .
Ag1 Ag 0.81499(5) 0.493862(12) 0.42963(3) 0.03026(12) Uani 1 1 d . . .
Ag2 Ag 1.27397(4) 0.693872(11) 0.13369(2) 0.02251(11) Uani 1 1 d . . .
N1 N 1.2111(5) 0.62419(12) 0.1634(3) 0.0261(10) Uani 1 1 d . B .
N2 N 0.2515(5) 0.55858(12) 0.4790(3) 0.0262(10) Uani 1 1 d . . .
N3 N 1.7128(4) 0.80653(12) 0.4814(3) 0.0243(9) Uani 1 1 d . . .
N4 N 0.7324(5) 0.67664(15) 0.3894(3) 0.0403(12) Uani 1 1 d . . .
O1 O 0.8216(4) 0.54460(11) 0.2350(2) 0.0332(9) Uani 1 1 d . B .
O2 O 0.5768(4) 0.54954(11) 0.2980(2) 0.0334(9) Uani 1 1 d . B .
O3 O 0.9331(4) 0.53411(11) 0.5479(3) 0.0343(9) Uani 1 1 d . . .
O4 O 0.7143(5) 0.54825(14) 0.5896(3) 0.0487(11) Uani 1 1 d . A .
O5 O 1.3314(4) 0.77023(10) 0.2870(2) 0.0272(8) Uani 1 1 d . . .
O6 O 1.1138(4) 0.72265(10) 0.3039(2) 0.0266(8) Uani 1 1 d . . .
O7 O 1.4980(4) 0.66715(12) 0.1040(3) 0.0378(10) Uani 1 1 d . . .
O8 O 1.6474(4) 0.72136(12) 0.1388(3) 0.0402(10) Uani 1 1 d . . .
P1 P 0.71237(14) 0.51925(4) 0.29160(9) 0.0234(3) Uani 1 1 d . . .
P2 P 1.20420(14) 0.74458(4) 0.23142(9) 0.0218(3) Uani 1 1 d . . .
C1 C 0.9198(7) 0.5740(2) 0.2811(4) 0.0470(17) Uani 1 1 d . . .
H1A H 0.9477 0.5639 0.3421 0.056 Uiso 1 1 calc R B .
H1B H 0.8723 0.6016 0.2848 0.056 Uiso 1 1 calc R . .
C2 C 1.0515(6) 0.57839(16) 0.2322(3) 0.0310(13) Uani 1 1 d . B .
C3 C 1.0913(6) 0.61712(16) 0.2024(3) 0.0288(12) Uani 1 1 d . . .
H3 H 1.0296 0.6402 0.2101 0.035 Uiso 1 1 calc R B .
C4 C 1.2968(6) 0.59181(16) 0.1518(4) 0.0307(13) Uani 1 1 d . . .
H4 H 1.3831 0.5964 0.1249 0.037 Uiso 1 1 calc R B .
C5 C 1.2639(6) 0.55138(17) 0.1781(4) 0.0394(15) Uani 1 1 d . B .
H5 H 1.3263 0.5287 0.1683 0.047 Uiso 1 1 calc R . .
C6 C 1.1400(7) 0.54467(17) 0.2182(4) 0.0402(15) Uani 1 1 d . . .
H6 H 1.1153 0.5173 0.2360 0.048 Uiso 1 1 calc R B .
C7 C 0.5862(6) 0.58161(16) 0.3659(4) 0.0335(13) Uani 1 1 d . . .
H7A H 0.6191 0.6083 0.3416 0.040 Uiso 1 1 calc R B .
H7B H 0.6562 0.5732 0.4161 0.040 Uiso 1 1 calc R . .
C8 C 0.4374(6) 0.58717(15) 0.3977(3) 0.0257(11) Uani 1 1 d . B .
C9 C 0.3785(6) 0.55621(15) 0.4475(4) 0.0286(12) Uani 1 1 d . . .
H9A H 0.4335 0.5315 0.4600 0.034 Uiso 1 1 calc R B .
C10 C 0.1736(6) 0.59398(15) 0.4619(4) 0.0271(12) Uani 1 1 d . . .
H10 H 0.0826 0.5966 0.4844 0.033 Uiso 1 1 calc R B .
C11 C 0.2231(6) 0.62634(16) 0.4127(4) 0.0334(13) Uani 1 1 d . B .
H11 H 0.1664 0.6508 0.4012 0.040 Uiso 1 1 calc R . .
C12 C 0.3558(6) 0.62281(16) 0.3804(4) 0.0323(13) Uani 1 1 d . . .
H12 H 0.3908 0.6449 0.3463 0.039 Uiso 1 1 calc R B .
C27 C 1.0514(6) 0.74694(16) 0.3718(4) 0.0342(13) Uani 1 1 d . . .
H27A H 1.0047 0.7724 0.3453 0.041 Uiso 1 1 calc R . .
H27B H 1.1275 0.7556 0.4182 0.041 Uiso 1 1 calc R . .
C28 C 0.9430(6) 0.72031(15) 0.4114(3) 0.0245(11) Uani 1 1 d . . .
C29 C 0.8329(6) 0.70122(17) 0.3593(4) 0.0342(13) Uani 1 1 d . . .
H29 H 0.8278 0.7059 0.2972 0.041 Uiso 1 1 calc R . .
C30 C 0.7445(7) 0.67098(18) 0.4777(4) 0.0407(15) Uani 1 1 d . . .
H30 H 0.6752 0.6536 0.5015 0.049 Uiso 1 1 calc R . .
C31 C 0.8497(7) 0.68847(17) 0.5361(4) 0.0382(14) Uani 1 1 d . . .
H31 H 0.8527 0.6833 0.5980 0.046 Uiso 1 1 calc R . .
C32 C 0.9511(6) 0.71384(16) 0.5022(4) 0.0304(12) Uani 1 1 d . . .
H32 H 1.0251 0.7266 0.5405 0.036 Uiso 1 1 calc R . .
C33 C 1.0909(5) 0.78832(15) 0.1919(3) 0.0227(11) Uani 1 1 d . . .
C34 C 1.1347(6) 0.83009(15) 0.2033(3) 0.0247(11) Uani 1 1 d . . .
H34 H 1.2242 0.8367 0.2357 0.030 Uiso 1 1 calc R . .
C35 C 1.0467(6) 0.86157(16) 0.1670(4) 0.0309(13) Uani 1 1 d . . .
H35 H 1.0771 0.8899 0.1731 0.037 Uiso 1 1 calc R . .
C36 C 0.9151(6) 0.85235(16) 0.1221(4) 0.0302(13) Uani 1 1 d . . .
H36 H 0.8549 0.8744 0.0982 0.036 Uiso 1 1 calc R . .
C37 C 0.8702(6) 0.81112(18) 0.1117(4) 0.0342(13) Uani 1 1 d . . .
H37 H 0.7789 0.8049 0.0814 0.041 Uiso 1 1 calc R . .
C38 C 0.9583(6) 0.77935(16) 0.1456(3) 0.0288(12) Uani 1 1 d . . .
H38 H 0.9285 0.7510 0.1373 0.035 Uiso 1 1 calc R . .
C19 C 0.8465(6) 0.54932(16) 0.5973(4) 0.0316(13) Uani 1 1 d . . .
C40 C 1.7317(6) 0.66228(18) 0.0647(5) 0.0411(11) Uani 1 1 d . . .
F4 F 1.7483(4) 0.62336(11) 0.0962(3) 0.0611(9) Uani 1 1 d . . .
F5 F 1.6950(5) 0.65792(13) -0.0237(3) 0.0619(10) Uani 1 1 d . . .
F6 F 1.8614(4) 0.67933(12) 0.0766(3) 0.0668(11) Uani 1 1 d . . .
C20 C 0.9193(6) 0.57346(17) 0.6766(4) 0.0411(11) Uani 0.527(10) 1 d PD A 1
F1 F 1.0159(19) 0.5505(6) 0.7264(12) 0.0619(10) Uani 0.527(10) 1 d PD A 1
F2 F 0.9527(11) 0.6106(2) 0.6571(6) 0.0611(9) Uani 0.527(10) 1 d PD A 1
F3 F 0.8206(8) 0.5761(3) 0.7418(7) 0.0668(11) Uani 0.527(10) 1 d PD A 1
C20A C 0.9193(6) 0.57346(17) 0.6766(4) 0.0411(11) Uani 0.473(10) 1 d PD A 2
F1A F 1.0242(13) 0.6030(3) 0.6502(6) 0.0619(10) Uani 0.473(10) 1 d PD A 2
F2A F 0.8476(11) 0.5945(3) 0.7301(7) 0.0611(9) Uani 0.473(10) 1 d PD A 2
F3A F 1.0267(18) 0.5520(6) 0.7230(17) 0.0668(11) Uani 0.473(10) 1 d PD A 2
C39 C 1.6137(6) 0.68643(16) 0.1083(4) 0.0296(12) Uani 1 1 d . . .
C13 C 0.6360(9) 0.4823(2) 0.2109(4) 0.022(4) Uani 0.544(9) 1 d PG B 1
C18 C 0.5051(8) 0.4629(2) 0.2203(5) 0.035(3) Uani 0.544(9) 1 d PG B 1
H18 H 0.4563 0.4683 0.2712 0.042 Uiso 0.544(9) 1 calc PR B 1
C17 C 0.4455(7) 0.4356(2) 0.1552(6) 0.036(4) Uani 0.544(9) 1 d PG B 1
H17 H 0.3561 0.4224 0.1617 0.043 Uiso 0.544(9) 1 calc PR B 1
C16 C 0.5169(9) 0.4277(2) 0.0807(6) 0.042(4) Uani 0.544(9) 1 d PG B 1
H16 H 0.4762 0.4091 0.0362 0.051 Uiso 0.544(9) 1 calc PR B 1
C15 C 0.6478(8) 0.4471(2) 0.0713(4) 0.055(4) Uani 0.544(9) 1 d PG B 1
H15 H 0.6966 0.4417 0.0203 0.066 Uiso 0.544(9) 1 calc PR B 1
C14 C 0.7073(6) 0.4744(2) 0.1363(5) 0.041(3) Uani 0.544(9) 1 d PG B 1
H14 H 0.7968 0.4876 0.1299 0.049 Uiso 0.544(9) 1 calc PR B 1
O9 O 1.0277(15) 0.5156(6) -0.0150(12) 0.084(8) Uani 0.272(4) 1 d PR B 1
C41 C 0.9801(12) 0.4810(5) 0.0207(10) 0.048(7) Uiso 0.272(4) 1 d PR B 1
H41A H 0.8911 0.4715 -0.0145 0.058 Uiso 0.272(4) 1 calc PR B 1
H41B H 0.9562 0.4871 0.0816 0.058 Uiso 0.272(4) 1 calc PR B 1
C42 C 1.0865(12) 0.4477(6) 0.0239(14) 0.054(9) Uiso 0.272(4) 1 d PR B 1
H42A H 1.0482 0.4226 0.0505 0.080 Uiso 0.272(4) 1 calc PR B 1
H42B H 1.1741 0.4568 0.0596 0.080 Uiso 0.272(4) 1 calc PR B 1
H42C H 1.1091 0.4412 -0.0364 0.080 Uiso 0.272(4) 1 calc PR B 1
C43 C 0.9213(17) 0.5489(5) -0.0181(11) 0.026(5) Uiso 0.272(4) 1 d PR B 1
H43A H 0.8881 0.5533 0.0412 0.032 Uiso 0.272(4) 1 calc PR B 1
H43B H 0.8371 0.5417 -0.0603 0.032 Uiso 0.272(4) 1 calc PR B 1
C44 C 1.000(2) 0.5907(6) -0.0507(15) 0.035(5) Uiso 0.272(4) 1 d PR B 1
H44A H 0.9326 0.6142 -0.0539 0.052 Uiso 0.272(4) 1 calc PR B 1
H44B H 1.0327 0.5857 -0.1094 0.052 Uiso 0.272(4) 1 calc PR B 1
H44C H 1.0834 0.5973 -0.0084 0.052 Uiso 0.272(4) 1 calc PR B 1
C13A C 0.6307(11) 0.4886(3) 0.1973(5) 0.021(5) Uani 0.456(9) 1 d PG B 2
C18A C 0.5717(12) 0.4502(3) 0.2175(5) 0.037(4) Uani 0.456(9) 1 d PG B 2
H18A H 0.5771 0.4410 0.2773 0.044 Uiso 0.456(9) 1 calc PR B 2
C17A C 0.5049(12) 0.4254(3) 0.1503(7) 0.042(5) Uani 0.456(9) 1 d PG B 2
H17A H 0.4646 0.3991 0.1641 0.050 Uiso 0.456(9) 1 calc PR B 2
C16A C 0.4971(11) 0.4389(3) 0.0628(6) 0.040(5) Uani 0.456(9) 1 d PG B 2
H16A H 0.4514 0.4219 0.0168 0.048 Uiso 0.456(9) 1 calc PR B 2
C15A C 0.5561(10) 0.4773(3) 0.0425(5) 0.036(3) Uani 0.456(9) 1 d PG B 2
H15A H 0.5507 0.4866 -0.0173 0.043 Uiso 0.456(9) 1 calc PR B 2
C14A C 0.6229(10) 0.5021(2) 0.1098(6) 0.033(3) Uani 0.456(9) 1 d PG B 2
H14A H 0.6632 0.5284 0.0959 0.039 Uiso 0.456(9) 1 calc PR B 2
O9A O 0.991(5) 0.4755(11) 0.027(3) 0.084(8) Uani 0.228(4) 1 d P . 2
C41A C 1.052(3) 0.4357(10) 0.028(2) 0.048(7) Uiso 0.228(4) 1 d P B 2
H41C H 1.0637 0.4297 -0.0349 0.058 Uiso 0.228(4) 1 calc PR B 2
H41D H 1.1503 0.4396 0.0575 0.058 Uiso 0.228(4) 1 calc PR B 2
C42A C 1.016(4) 0.4062(12) 0.054(3) 0.054(9) Uiso 0.228(4) 1 d P B 2
H42D H 1.0874 0.3844 0.0462 0.080 Uiso 0.228(4) 1 calc PR B 2
H42E H 0.9236 0.3982 0.0221 0.080 Uiso 0.228(4) 1 calc PR B 2
H42F H 1.0044 0.4093 0.1173 0.080 Uiso 0.228(4) 1 calc PR B 2
C43A C 1.020(4) 0.5082(12) -0.004(3) 0.026(5) Uiso 0.228(4) 1 d P B 2
H43C H 1.0734 0.5026 -0.0560 0.032 Uiso 0.228(4) 1 calc PR B 2
H43D H 1.0865 0.5232 0.0403 0.032 Uiso 0.228(4) 1 calc PR B 2
C44A C 0.893(3) 0.5376(9) -0.0332(18) 0.035(5) Uiso 0.228(4) 1 d P B 2
H44D H 0.9301 0.5634 -0.0577 0.052 Uiso 0.228(4) 1 calc PR B 2
H44E H 0.8413 0.5444 0.0180 0.052 Uiso 0.228(4) 1 calc PR B 2
H44F H 0.8281 0.5236 -0.0786 0.052 Uiso 0.228(4) 1 calc PR B 2
C23 C 1.6114(5) 0.78056(15) 0.4447(4) 0.0267(12) Uani 1 1 d . . .
H23 H 1.5625 0.7632 0.4829 0.032 Uiso 1 1 calc R . .
C22 C 1.5734(6) 0.77748(16) 0.3540(3) 0.0273(12) Uani 1 1 d . . .
C26 C 1.6432(7) 0.8038(2) 0.2991(4) 0.0430(15) Uani 1 1 d . . .
H26 H 1.6203 0.8029 0.2367 0.052 Uiso 1 1 calc R . .
C25 C 1.7455(7) 0.8310(2) 0.3363(4) 0.0456(16) Uani 1 1 d . . .
H25 H 1.7937 0.8495 0.2999 0.055 Uiso 1 1 calc R . .
C24 C 1.7777(6) 0.83134(18) 0.4267(4) 0.0346(13) Uani 1 1 d . . .
H24 H 1.8497 0.8501 0.4515 0.042 Uiso 1 1 calc R . .

loop_
_atom_site_aniso_label
_atom_site_aniso_U_11
_atom_site_aniso_U_22
_atom_site_aniso_U_33
_atom_site_aniso_U_23
_atom_site_aniso_U_13
_atom_site_aniso_U_12
C21 0.028(3) 0.031(3) 0.029(3) 0.000(2) -0.008(2) 0.005(2)
Ag1 0.0320(2) 0.0268(2) 0.0320(2) 0.00284(17) 0.00317(18) 0.00246(17)
Ag2 0.0272(2) 0.01942(18) 0.0209(2) -0.00064(15) 0.00229(15) -0.00030(16)
N1 0.030(2) 0.021(2) 0.028(2) 0.0020(18) 0.007(2) -0.0014(18)
N2 0.029(3) 0.023(2) 0.027(2) 0.0001(18) 0.002(2) -0.0007(18)
N3 0.026(2) 0.025(2) 0.022(2) -0.0005(18) 0.0049(18) -0.0002(18)
N4 0.042(3) 0.038(3) 0.041(3) -0.003(2) 0.006(2) -0.008(2)
O1 0.037(2) 0.033(2) 0.030(2) -0.0041(17) 0.0074(17) -0.0137(17)
O2 0.033(2) 0.032(2) 0.035(2) -0.0081(17) 0.0025(17) 0.0081(16)
O3 0.031(2) 0.033(2) 0.040(2) -0.0094(17) 0.0041(18) 0.0066(17)
O4 0.035(3) 0.055(3) 0.057(3) -0.013(2) 0.010(2) 0.011(2)
O5 0.026(2) 0.0241(18) 0.030(2) -0.0038(15) -0.0026(16) 0.0026(15)
O6 0.034(2) 0.0197(17) 0.027(2) 0.0005(15) 0.0094(16) 0.0023(15)
O7 0.025(2) 0.035(2) 0.054(3) -0.0004(19) 0.0063(19) -0.0043(17)
O8 0.042(2) 0.028(2) 0.051(3) -0.0072(18) 0.009(2) -0.0049(18)
P1 0.0238(7) 0.0189(6) 0.0280(7) -0.0005(5) 0.0051(6) -0.0030(5)
P2 0.0256(7) 0.0187(6) 0.0212(7) 0.0002(5) 0.0022(5) -0.0012(5)
C1 0.050(4) 0.052(4) 0.041(4) -0.015(3) 0.017(3) -0.032(3)
C2 0.040(3) 0.030(3) 0.024(3) -0.003(2) 0.005(2) -0.013(2)
C3 0.034(3) 0.024(3) 0.030(3) -0.006(2) 0.012(2) -0.002(2)
C4 0.034(3) 0.025(3) 0.033(3) 0.000(2) 0.005(3) -0.002(2)
C5 0.039(4) 0.025(3) 0.054(4) 0.002(3) 0.003(3) 0.003(2)
C6 0.050(4) 0.025(3) 0.045(4) 0.009(3) 0.001(3) -0.014(3)
C7 0.042(3) 0.019(3) 0.040(3) -0.009(2) 0.005(3) 0.001(2)
C8 0.031(3) 0.021(2) 0.026(3) -0.007(2) 0.004(2) 0.002(2)
C9 0.037(3) 0.017(2) 0.032(3) 0.001(2) 0.001(3) 0.004(2)
C10 0.025(3) 0.023(3) 0.032(3) -0.002(2) -0.001(2) 0.001(2)
C11 0.041(3) 0.024(3) 0.033(3) -0.007(2) -0.006(3) 0.010(2)
C12 0.048(4) 0.021(3) 0.028(3) -0.001(2) 0.000(3) -0.002(2)
C27 0.051(4) 0.021(3) 0.032(3) -0.005(2) 0.013(3) 0.003(2)
C28 0.031(3) 0.021(2) 0.022(3) 0.000(2) 0.009(2) 0.005(2)
C29 0.040(3) 0.036(3) 0.028(3) 0.002(2) 0.006(3) 0.000(3)
C30 0.045(4) 0.034(3) 0.045(4) 0.003(3) 0.017(3) -0.004(3)
C31 0.049(4) 0.036(3) 0.031(3) 0.004(3) 0.011(3) 0.005(3)
C32 0.030(3) 0.026(3) 0.036(3) 0.001(2) 0.008(3) 0.005(2)
C33 0.027(3) 0.024(2) 0.018(3) 0.002(2) 0.005(2) 0.001(2)
C34 0.024(3) 0.023(3) 0.027(3) 0.003(2) 0.004(2) 0.000(2)
C35 0.039(3) 0.019(3) 0.035(3) 0.001(2) 0.008(3) 0.002(2)
C36 0.038(3) 0.026(3) 0.027(3) 0.009(2) 0.006(3) 0.008(2)
C37 0.028(3) 0.046(3) 0.027(3) 0.007(3) -0.001(2) 0.003(3)
C38 0.034(3) 0.023(3) 0.030(3) 0.001(2) 0.005(2) -0.003(2)
C19 0.035(3) 0.025(3) 0.035(3) 0.005(2) 0.006(3) 0.008(2)
C40 0.030(2) 0.029(2) 0.064(3) -0.005(2) 0.000(2) 0.0046(17)
F4 0.060(2) 0.0339(17) 0.088(3) -0.0096(17) 0.0013(18) 0.0082(15)
F5 0.074(3) 0.063(2) 0.050(2) -0.0073(17) 0.0110(18) 0.0083(19)
F6 0.0370(19) 0.055(2) 0.109(3) -0.026(2) 0.0107(19) 0.0001(16)
C20 0.030(2) 0.029(2) 0.064(3) -0.005(2) 0.000(2) 0.0046(17)
F1 0.074(3) 0.063(2) 0.050(2) -0.0073(17) 0.0110(18) 0.0083(19)
F2 0.060(2) 0.0339(17) 0.088(3) -0.0096(17) 0.0013(18) 0.0082(15)
F3 0.0370(19) 0.055(2) 0.109(3) -0.026(2) 0.0107(19) 0.0001(16)
C20A 0.030(2) 0.029(2) 0.064(3) -0.005(2) 0.000(2) 0.0046(17)
F1A 0.074(3) 0.063(2) 0.050(2) -0.0073(17) 0.0110(18) 0.0083(19)
F2A 0.060(2) 0.0339(17) 0.088(3) -0.0096(17) 0.0013(18) 0.0082(15)
F3A 0.0370(19) 0.055(2) 0.109(3) -0.026(2) 0.0107(19) 0.0001(16)
C39 0.024(3) 0.026(3) 0.038(3) 0.003(2) -0.002(2) -0.002(2)
C13 0.031(9) 0.018(6) 0.016(6) -0.001(5) -0.007(6) 0.008(6)
C18 0.028(7) 0.019(6) 0.057(8) 0.005(5) -0.001(6) 0.005(5)
C17 0.027(7) 0.019(5) 0.057(9) 0.005(5) -0.014(6) -0.001(5)
C16 0.045(9) 0.027(6) 0.053(10) -0.014(7) -0.008(7) 0.000(6)
C15 0.064(9) 0.065(9) 0.036(7) -0.022(6) 0.004(6) -0.014(7)
C14 0.037(7) 0.053(7) 0.034(6) -0.008(5) 0.012(5) -0.007(6)
O9 0.116(14) 0.062(18) 0.071(14) 0.031(11) -0.001(11) 0.018(13)
C13A 0.011(9) 0.015(7) 0.039(9) 0.008(7) 0.011(7) -0.001(6)
C18A 0.067(12) 0.028(8) 0.015(6) 0.008(5) -0.001(7) -0.025(8)
C17A 0.052(12) 0.038(9) 0.033(9) 0.008(7) -0.014(8) -0.015(8)
C16A 0.032(9) 0.028(8) 0.061(11) -0.008(8) 0.005(8) -0.010(7)
C15A 0.047(8) 0.038(7) 0.025(7) 0.007(5) 0.007(6) -0.009(6)
C14A 0.031(7) 0.037(7) 0.030(7) 0.000(6) 0.005(5) -0.004(6)
O9A 0.116(14) 0.062(18) 0.071(14) 0.031(11) -0.001(11) 0.018(13)
C23 0.023(3) 0.024(3) 0.033(3) 0.008(2) 0.000(2) 0.001(2)
C22 0.026(3) 0.029(3) 0.027(3) -0.001(2) -0.002(2) 0.004(2)
C26 0.047(4) 0.060(4) 0.022(3) 0.000(3) 0.000(3) -0.011(3)
C25 0.050(4) 0.058(4) 0.029(3) 0.014(3) 0.006(3) -0.020(3)
C24 0.033(3) 0.041(3) 0.029(3) 0.004(3) 0.002(3) -0.013(3)

loop_
_atom_type_symbol
_atom_type_description
_atom_type_scat_dispersion_real
_atom_type_scat_dispersion_imag
_atom_type_scat_source
C C 0.0033 0.0016 'International Tables Vol C Tables 4.2.6.8 and 6.1.1.4'
H H 0.0000 0.0000 'International Tables Vol C Tables 4.2.6.8 and 6.1.1.4'
N N 0.0061 0.0033 'International Tables Vol C Tables 4.2.6.8 and 6.1.1.4'
O O 0.0106 0.0060 'International Tables Vol C Tables 4.2.6.8 and 6.1.1.4'
F F 0.0171 0.0103 'International Tables Vol C Tables 4.2.6.8 and 6.1.1.4'
P P 0.1023 0.0942 'International Tables Vol C Tables 4.2.6.8 and 6.1.1.4'
Ag Ag -0.8971 1.1015 'International Tables Vol C Tables 4.2.6.8 and 6.1.1.4'

loop_
_geom_angle_atom_site_label_1
_geom_angle_atom_site_label_2
_geom_angle_atom_site_label_3
_geom_angle
_geom_angle_site_symmetry_1
_geom_angle_site_symmetry_3
_geom_angle_publ_flag
O5 C21 C22 108.0(4) . . ?
O5 C21 H21A 110.1 . . ?
C22 C21 H21A 110.1 . . ?
O5 C21 H21B 110.1 . . ?
C22 C21 H21B 110.1 . . ?
H21A C21 H21B 108.4 . . ?
N2 Ag1 P1 132.48(11) 3_666 . ?
N2 Ag1 O3 94.10(14) 3_666 . ?
P1 Ag1 O3 126.83(10) . . ?
N2 Ag1 O3 87.96(14) 3_666 3_766 ?
P1 Ag1 O3 122.49(10) . 3_766 ?
O3 Ag1 O3 74.39(13) . 3_766 ?
N3 Ag2 P2 125.37(11) 4_575 . ?
N3 Ag2 O7 86.81(15) 4_575 . ?
P2 Ag2 O7 133.28(10) . . ?
N3 Ag2 N1 98.22(14) 4_575 . ?
P2 Ag2 N1 116.35(11) . . ?
O7 Ag2 N1 86.40(14) . . ?
C4 N1 C3 118.0(4) . . ?
C4 N1 Ag2 123.0(4) . . ?
C3 N1 Ag2 118.7(3) . . ?
C9 N2 C10 117.6(4) . . ?
C9 N2 Ag1 118.7(3) . 3_666 ?
C10 N2 Ag1 123.4(4) . 3_666 ?
C24 N3 C23 117.1(5) . . ?
C24 N3 Ag2 122.6(3) . 4_676 ?
C23 N3 Ag2 120.3(3) . 4_676 ?
C29 N4 C30 115.2(5) . . ?
C1 O1 P1 118.3(3) . . ?
C7 O2 P1 118.4(3) . . ?
C19 O3 Ag1 112.3(4) . . ?
C19 O3 Ag1 135.1(4) . 3_766 ?
Ag1 O3 Ag1 105.61(13) . 3_766 ?
C21 O5 P2 117.1(3) . . ?
C27 O6 P2 121.6(3) . . ?
C39 O7 Ag2 126.9(3) . . ?
O2 P1 O1 105.9(2) . . ?
O2 P1 C13 100.0(3) . . ?
O1 P1 C13 101.4(3) . . ?
O2 P1 C13A 95.6(4) . . ?
O1 P1 C13A 95.1(3) . . ?
C13 P1 C13A 9.1(4) . . ?
O2 P1 Ag1 114.10(15) . . ?
O1 P1 Ag1 114.87(15) . . ?
C13 P1 Ag1 118.6(3) . . ?
C13A P1 Ag1 127.6(3) . . ?
O6 P2 O5 105.8(2) . . ?
O6 P2 C33 103.4(2) . . ?
O5 P2 C33 99.1(2) . . ?
O6 P2 Ag2 109.30(13) . . ?
O5 P2 Ag2 116.58(14) . . ?
C33 P2 Ag2 120.94(17) . . ?
O1 C1 C2 109.6(5) . . ?
O1 C1 H1A 109.7 . . ?
C2 C1 H1A 109.7 . . ?
O1 C1 H1B 109.7 . . ?
C2 C1 H1B 109.7 . . ?
H1A C1 H1B 108.2 . . ?
C3 C2 C6 117.5(5) . . ?
C3 C2 C1 120.4(5) . . ?
C6 C2 C1 122.2(5) . . ?
N1 C3 C2 124.1(5) . . ?
N1 C3 H3 117.9 . . ?
C2 C3 H3 117.9 . . ?
N1 C4 C5 122.0(5) . . ?
N1 C4 H4 119.0 . . ?
C5 C4 H4 119.0 . . ?
C6 C5 C4 119.3(5) . . ?
C6 C5 H5 120.4 . . ?
C4 C5 H5 120.4 . . ?
C5 C6 C2 119.2(5) . . ?
C5 C6 H6 120.4 . . ?
C2 C6 H6 120.4 . . ?
O2 C7 C8 108.2(4) . . ?
O2 C7 H7A 110.1 . . ?
C8 C7 H7A 110.1 . . ?
O2 C7 H7B 110.1 . . ?
C8 C7 H7B 110.1 . . ?
H7A C7 H7B 108.4 . . ?
C12 C8 C9 116.6(5) . . ?
C12 C8 C7 122.6(5) . . ?
C9 C8 C7 120.7(5) . . ?
N2 C9 C8 124.9(5) . . ?
N2 C9 H9A 117.6 . . ?
C8 C9 H9A 117.6 . . ?
N2 C10 C11 121.7(5) . . ?
N2 C10 H10 119.2 . . ?
C11 C10 H10 119.2 . . ?
C10 C11 C12 119.4(5) . . ?
C10 C11 H11 120.3 . . ?
C12 C11 H11 120.3 . . ?
C8 C12 C11 119.9(5) . . ?
C8 C12 H12 120.1 . . ?
C11 C12 H12 120.1 . . ?
O6 C27 C28 108.4(4) . . ?
O6 C27 H27A 110.0 . . ?
C28 C27 H27A 110.0 . . ?
O6 C27 H27B 110.0 . . ?
C28 C27 H27B 110.0 . . ?
H27A C27 H27B 108.4 . . ?
C29 C28 C32 118.0(5) . . ?
C29 C28 C27 121.3(5) . . ?
C32 C28 C27 120.7(5) . . ?
N4 C29 C28 125.0(5) . . ?
N4 C29 H29 117.5 . . ?
C28 C29 H29 117.5 . . ?
N4 C30 C31 124.8(6) . . ?
N4 C30 H30 117.6 . . ?
C31 C30 H30 117.6 . . ?
C30 C31 C32 118.1(6) . . ?
C30 C31 H31 121.0 . . ?
C32 C31 H31 121.0 . . ?
C31 C32 C28 118.9(5) . . ?
C31 C32 H32 120.5 . . ?
C28 C32 H32 120.5 . . ?
C38 C33 C34 119.5(5) . . ?
C38 C33 P2 118.0(4) . . ?
C34 C33 P2 122.5(4) . . ?
C35 C34 C33 119.2(5) . . ?
C35 C34 H34 120.4 . . ?
C33 C34 H34 120.4 . . ?
C36 C35 C34 120.7(5) . . ?
C36 C35 H35 119.7 . . ?
C34 C35 H35 119.7 . . ?
C35 C36 C37 120.3(5) . . ?
C35 C36 H36 119.8 . . ?
C37 C36 H36 119.8 . . ?
C38 C37 C36 119.7(5) . . ?
C38 C37 H37 120.2 . . ?
C36 C37 H37 120.2 . . ?
C37 C38 C33 120.5(5) . . ?
C37 C38 H38 119.8 . . ?
C33 C38 H38 119.8 . . ?
O4 C19 O3 129.3(6) . . ?
O4 C19 C20 117.0(5) . . ?
O3 C19 C20 113.6(5) . . ?
F6 C40 F4 105.1(5) . . ?
F6 C40 F5 108.4(6) . . ?
F4 C40 F5 105.5(5) . . ?
F6 C40 C39 114.7(5) . . ?
F4 C40 C39 111.9(5) . . ?
F5 C40 C39 110.6(5) . . ?
F2 C20 F1 118.5(12) . . ?
F2 C20 F3 107.4(6) . . ?
F1 C20 F3 95.0(10) . . ?
F2 C20 C19 112.9(6) . . ?
F1 C20 C19 113.0(11) . . ?
F3 C20 C19 107.9(5) . . ?
O8 C39 O7 131.0(5) . . ?
O8 C39 C40 116.4(5) . . ?
O7 C39 C40 112.6(5) . . ?
C18 C13 C14 120.0 . . ?
C18 C13 P1 121.1(4) . . ?
C14 C13 P1 118.9(4) . . ?
C13 C18 C17 120.0 . . ?
C13 C18 H18 120.0 . . ?
C17 C18 H18 120.0 . . ?
C16 C17 C18 120.0 . . ?
C16 C17 H17 120.0 . . ?
C18 C17 H17 120.0 . . ?
C17 C16 C15 120.0 . . ?
C17 C16 H16 120.0 . . ?
C15 C16 H16 120.0 . . ?
C14 C15 C16 120.0 . . ?
C14 C15 H15 120.0 . . ?
C16 C15 H15 120.0 . . ?
C15 C14 C13 120.0 . . ?
C15 C14 H14 120.0 . . ?
C13 C14 H14 120.0 . . ?
C41 O9 C43 111.5 . . ?
O9 C41 C42 111.5 . . ?
O9 C41 H41A 109.3 . . ?
C42 C41 H41A 109.3 . . ?
O9 C41 H41B 109.3 . . ?
C42 C41 H41B 109.3 . . ?
H41A C41 H41B 108.0 . . ?
C41 C42 H42A 109.5 . . ?
C41 C42 H42B 109.5 . . ?
H42A C42 H42B 109.5 . . ?
C41 C42 H42C 109.5 . . ?
H42A C42 H42C 109.5 . . ?
H42B C42 H42C 109.5 . . ?
O9 C43 C44 106.2 . . ?
O9 C43 H43A 110.5 . . ?
C44 C43 H43A 110.5 . . ?
O9 C43 H43B 110.5 . . ?
C44 C43 H43B 110.5 . . ?
H43A C43 H43B 108.7 . . ?
C43 C44 H44A 109.5 . . ?
C43 C44 H44B 109.5 . . ?
H44A C44 H44B 109.5 . . ?
C43 C44 H44C 109.5 . . ?
H44A C44 H44C 109.5 . . ?
H44B C44 H44C 109.5 . . ?
C18A C13A C14A 120.0 . . ?
C18A C13A P1 116.2(5) . . ?
C14A C13A P1 123.8(5) . . ?
C17A C18A C13A 120.0 . . ?
C17A C18A H18A 120.0 . . ?
C13A C18A H18A 120.0 . . ?
C18A C17A C16A 120.0 . . ?
C18A C17A H17A 120.0 . . ?
C16A C17A H17A 120.0 . . ?
C17A C16A C15A 120.0 . . ?
C17A C16A H16A 120.0 . . ?
C15A C16A H16A 120.0 . . ?
C14A C15A C16A 120.0 . . ?
C14A C15A H15A 120.0 . . ?
C16A C15A H15A 120.0 . . ?
C15A C14A C13A 120.0 . . ?
C15A C14A H14A 120.0 . . ?
C13A C14A H14A 120.0 . . ?
C43A O9A C41A 134(3) . . ?
C43A O9A O9A 8(3) . 3_765 ?
C41A O9A O9A 138(5) . 3_765 ?
C42A C41A O9A 131(4) . . ?
C42A C41A H41C 104.5 . . ?
O9A C41A H41C 104.5 . . ?
C42A C41A H41D 104.5 . . ?
O9A C41A H41D 104.5 . . ?
H41C C41A H41D 105.7 . . ?
C41A C42A H42D 109.5 . . ?
C41A C42A H42E 109.5 . . ?
H42D C42A H42E 109.5 . . ?
C41A C42A H42F 109.5 . . ?
H42D C42A H42F 109.5 . . ?
H42E C42A H42F 109.5 . . ?
O9A C43A C44A 117(2) . . ?
O9A C43A H43C 108.1 . . ?
C44A C43A H43C 108.1 . . ?
O9A C43A H43D 108.1 . . ?
C44A C43A H43D 108.1 . . ?
H43C C43A H43D 107.3 . . ?
C43A C44A H44D 109.5 . . ?
C43A C44A H44E 109.5 . . ?
H44D C44A H44E 109.5 . . ?
C43A C44A H44F 109.5 . . ?
H44D C44A H44F 109.5 . . ?
H44E C44A H44F 109.5 . . ?
N3 C23 C22 123.9(5) . . ?
N3 C23 H23 118.1 . . ?
C22 C23 H23 118.1 . . ?
C26 C22 C23 117.4(5) . . ?
C26 C22 C21 122.5(5) . . ?
C23 C22 C21 120.1(5) . . ?
C25 C26 C22 119.1(5) . . ?
C25 C26 H26 120.4 . . ?
C22 C26 H26 120.4 . . ?
C26 C25 C24 119.4(5) . . ?
C26 C25 H25 120.3 . . ?
C24 C25 H25 120.3 . . ?
N3 C24 C25 123.2(5) . . ?
N3 C24 H24 118.4 . . ?
C25 C24 H24 118.4 . . ?

loop_
_geom_bond_atom_site_label_1
_geom_bond_atom_site_label_2
_geom_bond_distance
_geom_bond_site_symmetry_2
_geom_bond_publ_flag
C21 O5 1.465(6) . ?
C21 C22 1.496(7) . ?
C21 H21A 0.9900 . ?
C21 H21B 0.9900 . ?
Ag1 N2 2.297(4) 3_666 ?
Ag1 P1 2.3576(15) . ?
Ag1 O3 2.386(4) . ?
Ag1 O3 2.509(4) 3_766 ?
Ag2 N3 2.322(4) 4_575 ?
Ag2 P2 2.3295(13) . ?
Ag2 O7 2.344(4) . ?
Ag2 N1 2.355(4) . ?
N1 C4 1.329(7) . ?
N1 C3 1.335(7) . ?
N2 C9 1.323(7) . ?
N2 C10 1.355(6) . ?
N2 Ag1 2.297(4) 3_666 ?
N3 C24 1.335(7) . ?
N3 C23 1.339(6) . ?
N3 Ag2 2.322(4) 4_676 ?
N4 C29 1.337(7) . ?
N4 C30 1.345(8) . ?
O1 C1 1.443(6) . ?
O1 P1 1.613(4) . ?
O2 C7 1.449(6) . ?
O2 P1 1.604(4) . ?
O3 C19 1.254(7) . ?
O3 Ag1 2.509(4) 3_766 ?
O4 C19 1.229(7) . ?
O5 P2 1.612(4) . ?
O6 C27 1.455(6) . ?
O6 P2 1.610(4) . ?
O7 C39 1.240(6) . ?
O8 C39 1.235(6) . ?
P1 C13 1.797(6) . ?
P1 C13A 1.835(7) . ?
P2 C33 1.818(5) . ?
C1 C2 1.503(8) . ?
C1 H1A 0.9900 . ?
C1 H1B 0.9900 . ?
C2 C3 1.380(7) . ?
C2 C6 1.386(8) . ?
C3 H3 0.9500 . ?
C4 C5 1.393(7) . ?
C4 H4 0.9500 . ?
C5 C6 1.376(9) . ?
C5 H5 0.9500 . ?
C6 H6 0.9500 . ?
C7 C8 1.526(8) . ?
C7 H7A 0.9900 . ?
C7 H7B 0.9900 . ?
C8 C12 1.380(7) . ?
C8 C9 1.390(7) . ?
C9 H9A 0.9500 . ?
C10 C11 1.380(8) . ?
C10 H10 0.9500 . ?
C11 C12 1.382(8) . ?
C11 H11 0.9500 . ?
C12 H12 0.9500 . ?
C27 C28 1.493(7) . ?
C27 H27A 0.9900 . ?
C27 H27B 0.9900 . ?
C28 C29 1.376(8) . ?
C28 C32 1.386(7) . ?
C29 H29 0.9500 . ?
C30 C31 1.375(8) . ?
C30 H30 0.9500 . ?
C31 C32 1.383(8) . ?
C31 H31 0.9500 . ?
C32 H32 0.9500 . ?
C33 C38 1.393(7) . ?
C33 C34 1.400(7) . ?
C34 C35 1.378(7) . ?
C34 H34 0.9500 . ?
C35 C36 1.377(8) . ?
C35 H35 0.9500 . ?
C36 C37 1.385(8) . ?
C36 H36 0.9500 . ?
C37 C38 1.373(7) . ?
C37 H37 0.9500 . ?
C38 H38 0.9500 . ?
C19 C20 1.529(8) . ?
C40 F6 1.324(7) . ?
C40 F4 1.335(7) . ?
C40 F5 1.357(7) . ?
C40 C39 1.546(8) . ?
C20 F2 1.268(9) . ?
C20 F1 1.337(14) . ?
C20 F3 1.419(11) . ?
C13 C18 1.3900 . ?
C13 C14 1.3900 . ?
C18 C17 1.3900 . ?
C18 H18 0.9500 . ?
C17 C16 1.3900 . ?
C17 H17 0.9500 . ?
C16 C15 1.3900 . ?
C16 H16 0.9500 . ?
C15 C14 1.3900 . ?
C15 H15 0.9500 . ?
C14 H14 0.9500 . ?
O9 C41 1.3271 . ?
O9 C43 1.4523 . ?
C41 C42 1.4523 . ?
C41 H41A 0.9900 . ?
C41 H41B 0.9900 . ?
C42 H42A 0.9800 . ?
C42 H42B 0.9800 . ?
C42 H42C 0.9800 . ?
C43 C44 1.6254 . ?
C43 H43A 0.9900 . ?
C43 H43B 0.9900 . ?
C44 H44A 0.9800 . ?
C44 H44B 0.9800 . ?
C44 H44C 0.9800 . ?
C13A C18A 1.3900 . ?
C13A C14A 1.3900 . ?
C18A C17A 1.3900 . ?
C18A H18A 0.9500 . ?
C17A C16A 1.3900 . ?
C17A H17A 0.9500 . ?
C16A C15A 1.3900 . ?
C16A H16A 0.9500 . ?
C15A C14A 1.3900 . ?
C15A H15A 0.9500 . ?
C14A H14A 0.9500 . ?
O9A C43A 1.19(4) . ?
O9A C41A 1.39(5) . ?
O9A O9A 1.78(6) 3_765 ?
C41A C42A 1.09(4) . ?
C41A H41C 0.9900 . ?
C41A H41D 0.9900 . ?
C42A H42D 0.9800 . ?
C42A H42E 0.9800 . ?
C42A H42F 0.9800 . ?
C43A C44A 1.54(5) . ?
C43A H43C 0.9900 . ?
C43A H43D 0.9900 . ?
C44A H44D 0.9800 . ?
C44A H44E 0.9800 . ?
C44A H44F 0.9800 . ?
C23 C22 1.389(7) . ?
C23 H23 0.9500 . ?
C22 C26 1.389(8) . ?
C26 C25 1.372(8) . ?
C26 H26 0.9500 . ?
C25 C24 1.373(8) . ?
C25 H25 0.9500 . ?
C24 H24 0.9500 . ?
